data_9015413
loop_
_publ_author_name
'Khomyakov, A. P.'
'Camara, F.'
'Sokolova, E.'
'Abdu, Y.'
'Hawthorne, F. C.'

_publ_section_title
;
 Paraershovite, Na3K3Fe3+2(Si4O10OH)2(OH)2(H2O)4, a new mineral species from the
 Khibina Alkaline massif, Kola Peninsula, Russia: Description and crystal structure
;
_journal_name_full 'The Canadian Mineralogist'
_journal_page_first 279
_journal_page_last 290
_journal_paper_doi 10.3749/canmin.48.2.279
_journal_volume 48
_journal_year 2010
_chemical_compound_source 'the Khibina Alkaline massif, Kola Peninsula, Russia'
_chemical_formula_sum 'Fe1.74 H12 K2.92 Mg0.14 Mn1.36 Na2.44 O28 Si8 Ti0.76'
_chemical_name_mineral Paraershovite
_space_group_IT_number 2
_symmetry_space_group_name_Hall '-P 1'
_symmetry_space_group_name_H-M 'P -1'
_cell_angle_alpha 103.439
_cell_angle_beta 96.020
_cell_angle_gamma 91.683
_cell_length_a 10.1978
_cell_length_b 12.0155
_cell_length_c 5.2263
_cell_formula_units_Z 1
_cell_volume 618.460
_database_code_amcsd 0006330
_exptl_crystal_density_diffrn 2.864
_cod_original_formula_sum 'K2.92 Na2.44 (Fe1.74 Mn1.36 Ti.76 Mg.14) Si8 O28 H12'
_cod_database_code 9015413

loop_
_space_group_symop_operation_xyz
x,y,z
-x,-y,-z

loop_
_atom_site_aniso_label
_atom_site_aniso_U_11
_atom_site_aniso_U_22
_atom_site_aniso_U_33
_atom_site_aniso_U_12
_atom_site_aniso_U_13
_atom_site_aniso_U_23
K(1) 0.04370 0.02260 0.01810 -0.00250 0.00140 0.00410
K(2) 0.03550 0.04270 0.02790 0.02470 0.00820 0.01250
Na(1) 0.02400 0.02300 0.04500 -0.00010 -0.00270 0.00430
Na(2) 0.02700 0.03500 0.03400 0.00900 0.01600 0.01100
Fe2+M 0.00850 0.01400 0.01190 0.00190 0.00010 0.00120
Mn2+M 0.00850 0.01400 0.01190 0.00190 0.00010 0.00120
TiM 0.00850 0.01400 0.01190 0.00190 0.00010 0.00120
MgM 0.00850 0.01400 0.01190 0.00190 0.00010 0.00120
Si(1) 0.01030 0.01440 0.01180 0.00140 0.00210 0.00240
Si(2) 0.00990 0.01520 0.01480 0.00320 0.00170 0.00330
Si(3) 0.00880 0.01370 0.01170 0.00140 0.00170 0.00160
Si(4) 0.01910 0.01670 0.01570 0.00350 0.00340 0.00270
O(1) 0.00900 0.02300 0.01500 0.00220 0.00240 0.00400
O(2) 0.01100 0.02100 0.01600 0.00200 0.00140 0.00160
O(3) 0.01800 0.03400 0.02300 0.00500 0.00100 0.01300
O(4) 0.01000 0.02100 0.02200 0.00180 0.00080 0.00600
O(5) 0.00900 0.02100 0.01000 -0.00050 0.00110 0.00210
O(6) 0.01900 0.03700 0.03900 -0.00300 0.00300 -0.00100
O(7) 0.01100 0.01700 0.02900 0.00330 0.00240 0.00300
O(8) 0.01800 0.02900 0.01800 0.00400 0.00400 -0.00100
O(9) 0.01200 0.02700 0.01400 0.00150 0.00060 0.00600
O(10) 0.01700 0.01900 0.02300 -0.00100 0.00300 0.00200
O(11) 0.02000 0.01900 0.03100 0.00300 0.00200 0.00200
O(12) 0.01500 0.01900 0.01700 0.00530 0.00330 0.00200
O(13) 0.05700 0.04000 0.08300 0.02000 -0.02600 -0.01200
O(14A) 0.04000 0.05800 0.05900 0.00500 0.01200 0.01800
O(14B) 0.04000 0.05800 0.05900 0.00500 0.01200 0.01800

loop_
_atom_site_label
_atom_site_fract_x
_atom_site_fract_y
_atom_site_fract_z
_atom_site_occupancy
_atom_site_U_iso_or_equiv
K(1) 0.56870 0.13502 0.82030 0.96000 0.02850
K(2) 0.50000 0.50000 0.50000 1.00000 0.03390
Na(1) 0.97570 0.86110 0.46090 0.81000 0.03180
Na(2) 0.99010 0.74100 0.88550 0.41000 0.03100
Fe2+M 0.00552 0.42473 0.70056 0.87000 0.01180
Mn2+M 0.00552 0.42473 0.70056 0.68000 0.01180
TiM 0.00552 0.42473 0.70056 0.38000 0.01180
MgM 0.00552 0.42473 0.70056 0.07000 0.01180
Si(1) 0.73752 0.28343 0.42910 1.00000 0.01220
Si(2) 0.71648 0.67365 0.13600 1.00000 0.01330
Si(3) 0.73373 0.41941 0.99380 1.00000 0.01160
Si(4) 0.67806 0.81252 0.70100 1.00000 0.01720
O(1) 0.67350 0.35220 0.69540 1.00000 0.01590
O(2) 0.89520 0.29650 0.48220 1.00000 0.01660
O(3) 0.65250 0.72840 0.89820 1.00000 0.02410
O(4) 0.87350 0.68320 0.17470 1.00000 0.01760
O(5) 0.89190 0.43920 0.01760 1.00000 0.01340
O(6) 0.82330 0.87240 0.76390 1.00000 0.03340
O(7) 0.66020 0.53970 0.05580 1.00000 0.01930
O(8) 0.65030 0.73230 0.40040 1.00000 0.02280
O(9) 0.68320 0.34680 0.19410 1.00000 0.01790
O(10) 0.67730 0.15410 0.35230 1.00000 0.02020
O(11) 0.56530 0.90520 0.73030 1.00000 0.02380
O(12) 0.89330 0.54580 0.57330 1.00000 0.01710
O(13) 0.85810 0.99250 0.28310 1.00000 0.06600
O(14A) 0.88900 0.15600 0.90400 0.50000 0.05100
O(14B) 0.85600 0.11300 0.82200 0.50000 0.05100
H(1) 0.48100 0.87500 0.69200 1.00000 0.03566
H(2) 0.88200 0.60300 0.71400 1.00000 0.02569
H(3) 0.84700 0.95300 0.11100 1.00000 0.09960
H(4) 0.78900 0.03800 0.31000 1.00000 0.09960
H(5) 0.96900 0.17900 0.01000 0.50000 0.07653
H(6) 0.86000 0.07900 0.91000 0.50000 0.07653
H(7) 0.78600 0.13000 0.66400 0.50000 0.07653
H(8) 0.79900 0.13000 0.98000 0.50000 0.07653

loop_
_cod_related_entry_id
_cod_related_entry_database
_cod_related_entry_code
1 AMCSD 0006330
